data_4024281
loop_
_publ_author_name
'Fei Yu'
'Xiongdong Lian'
'Jinbo Zhao'
'Yihua Yu'
'Shengming Ma'

_publ_section_title
;
CuX2-Mediated Halolactonization Reaction of Monoesters of 1,2-Allenyl
Phosphonic Acids and Their Suzuki Cross-Coupling Reaction
;
_journal_name_full 'Journal of Organic Chemistry'
_journal_page_first 1130
_journal_page_last 1134
_journal_paper_doi 10.1021/jo802051r
_journal_volume 74
_journal_year 2009
_chemical_formula_sum 'C17 H23 O3 P'
_chemical_formula_weight 306.32
_chemical_name_systematic
; 
 ? 
;
_space_group_IT_number 14
_symmetry_cell_setting monoclinic
_symmetry_space_group_name_Hall '-P 2ybc'
_symmetry_space_group_name_H-M 'P 1 21/c 1'
_atom_sites_solution_hydrogens geom
_atom_sites_solution_primary direct
_atom_sites_solution_secondary difmap
_audit_creation_method SHELXL-97
_cell_angle_alpha 90.00
_cell_angle_beta 94.785(7)
_cell_angle_gamma 90.00
_cell_formula_units_Z 4
_cell_length_a 6.226(2)
_cell_length_b 16.249(5)
_cell_length_c 15.613(5)
_cell_measurement_reflns_used 1062
_cell_measurement_temperature 293(2)
_cell_measurement_theta_max 40.651
_cell_measurement_theta_min 5.014
_cell_volume 1574.2(9)
_computing_cell_refinement 'Bruker SMART'
_computing_data_collection 'Bruker SMART'
_computing_data_reduction 'Bruker SHELXTL'
_computing_molecular_graphics 'Bruker SHELXTL'
_computing_publication_material 'Bruker SHELXTL'
_computing_structure_refinement 'SHELXL-97 (Sheldrick, 1997)'
_computing_structure_solution 'SHELXS-97 (Sheldrick, 1990)'
_diffrn_ambient_temperature 293(2)
_diffrn_measured_fraction_theta_full 0.999
_diffrn_measured_fraction_theta_max 0.999
_diffrn_measurement_device_type 'CCD area detector'
_diffrn_measurement_method 'phi and omega scans'
_diffrn_radiation_monochromator graphite
_diffrn_radiation_source 'fine-focus sealed tube'
_diffrn_radiation_type MoK\a
_diffrn_radiation_wavelength 0.71073
_diffrn_reflns_av_R_equivalents 0.1020
_diffrn_reflns_av_sigmaI/netI 0.1171
_diffrn_reflns_limit_h_max 7
_diffrn_reflns_limit_h_min -7
_diffrn_reflns_limit_k_max 18
_diffrn_reflns_limit_k_min -20
_diffrn_reflns_limit_l_max 14
_diffrn_reflns_limit_l_min -19
_diffrn_reflns_number 8559
_diffrn_reflns_theta_full 26.00
_diffrn_reflns_theta_max 26.00
_diffrn_reflns_theta_min 1.81
_exptl_absorpt_coefficient_mu 0.182
_exptl_absorpt_correction_T_max 1.00000
_exptl_absorpt_correction_T_min 0.77475
_exptl_absorpt_correction_type empirical
_exptl_absorpt_process_details sadabs
_exptl_crystal_colour colorless
_exptl_crystal_density_diffrn 1.293
_exptl_crystal_density_method 'not measured'
_exptl_crystal_description prismatic
_exptl_crystal_F_000 656
_exptl_crystal_size_max 0.453
_exptl_crystal_size_mid 0.071
_exptl_crystal_size_min 0.065
_refine_diff_density_max 0.211
_refine_diff_density_min -0.290
_refine_diff_density_rms 0.059
_refine_ls_extinction_coef 0.0076(19)
_refine_ls_extinction_expression Fc^*^=kFc[1+0.001xFc^2^\l^3^/sin(2\q)]^-1/4^
_refine_ls_extinction_method SHELXL
_refine_ls_goodness_of_fit_ref 0.924
_refine_ls_hydrogen_treatment constr
_refine_ls_matrix_type full
_refine_ls_number_parameters 193
_refine_ls_number_reflns 3100
_refine_ls_number_restraints 0
_refine_ls_restrained_S_all 0.924
_refine_ls_R_factor_all 0.1223
_refine_ls_R_factor_gt 0.0657
_refine_ls_shift/su_max 0.004
_refine_ls_shift/su_mean 0.001
_refine_ls_structure_factor_coef Fsqd
_refine_ls_weighting_details 'calc w=1/[\s^2^(Fo^2^)+(0.0614P)^2^+0.0000P] where P=(Fo^2^+2Fc^2^)/3'
_refine_ls_weighting_scheme calc
_refine_ls_wR_factor_gt 0.1421
_refine_ls_wR_factor_ref 0.1621
_reflns_number_gt 1664
_reflns_number_total 3100
_reflns_threshold_expression >2sigma(I)
_cod_data_source_file jo802051r_si_001.cif
_cod_data_source_block cd26195
_cod_depositor_comments
;
The following automatic conversions were performed:
'_symmetry_cell_setting' value 'Monoclinic' changed to 'monoclinic'
according to '/home/saulius/struct/CIF-dictionaries/cif_core.dic'
dictionary named 'cif_core.dic' version 2.4.1 from 2010-06-29.

Automatic conversion script
Id: cif_fix_enum 1527 2010-12-29 10:47:43Z saulius 
;
_cod_original_sg_symbol_H-M P2(1)/c
_cod_database_code 4024281

loop_
_symmetry_equiv_pos_as_xyz
'x, y, z'
'-x, y+1/2, -z+1/2'
'-x, -y, -z'
'x, -y-1/2, z-1/2'

loop_
_atom_site_label
_atom_site_type_symbol
_atom_site_fract_x
_atom_site_fract_y
_atom_site_fract_z
_atom_site_U_iso_or_equiv
_atom_site_adp_type
_atom_site_occupancy
_atom_site_symmetry_multiplicity
_atom_site_calc_flag
_atom_site_refinement_flags
_atom_site_disorder_assembly
_atom_site_disorder_group
P1 P -0.01426(16) 0.50344(6) 0.81794(6) 0.0456(3) Uani 1 1 d . . .
O1 O 0.0524(4) 0.52330(13) 0.72561(14) 0.0472(7) Uani 1 1 d . . .
O2 O -0.2419(4) 0.49659(15) 0.82556(17) 0.0618(8) Uani 1 1 d . . .
O3 O 0.0977(4) 0.42147(13) 0.84517(15) 0.0483(7) Uani 1 1 d . . .
C1 C 0.1520(6) 0.60281(18) 0.7181(2) 0.0379(8) Uani 1 1 d . . .
C2 C 0.2044(5) 0.63207(18) 0.8088(2) 0.0355(8) Uani 1 1 d . . .
C3 C 0.1253(6) 0.5865(2) 0.8687(2) 0.0423(9) Uani 1 1 d . . .
C4 C 0.1378(7) 0.6009(2) 0.9624(2) 0.0633(12) Uani 1 1 d . . .
H4A H 0.2012 0.6538 0.9751 0.095 Uiso 1 1 calc R . .
H4B H 0.2248 0.5589 0.9912 0.095 Uiso 1 1 calc R . .
H4C H -0.0045 0.5993 0.9817 0.095 Uiso 1 1 calc R . .
C5 C 0.3465(6) 0.5923(2) 0.6696(2) 0.0472(10) Uani 1 1 d . . .
H5A H 0.4402 0.5513 0.6984 0.057 Uiso 1 1 calc R . .
H5B H 0.4250 0.6439 0.6702 0.057 Uiso 1 1 calc R . .
C6 C 0.2917(7) 0.5661(2) 0.5777(2) 0.0605(11) Uani 1 1 d . . .
H6A H 0.4218 0.5661 0.5476 0.073 Uiso 1 1 calc R . .
H6B H 0.2354 0.5104 0.5768 0.073 Uiso 1 1 calc R . .
C7 C 0.1281(8) 0.6224(2) 0.5321(3) 0.0665(12) Uani 1 1 d . . .
H7A H 0.1906 0.6766 0.5266 0.080 Uiso 1 1 calc R . .
H7B H 0.0886 0.6014 0.4748 0.080 Uiso 1 1 calc R . .
C8 C -0.0670(7) 0.6286(3) 0.5799(3) 0.0672(13) Uani 1 1 d . . .
H8A H -0.1358 0.5752 0.5812 0.081 Uiso 1 1 calc R . .
H8B H -0.1681 0.6666 0.5504 0.081 Uiso 1 1 calc R . .
C9 C -0.0123(6) 0.6580(2) 0.6700(2) 0.0516(10) Uani 1 1 d . . .
H9A H -0.1423 0.6594 0.7001 0.062 Uiso 1 1 calc R . .
H9B H 0.0444 0.7135 0.6686 0.062 Uiso 1 1 calc R . .
C10 C 0.3401(6) 0.70468(19) 0.8275(2) 0.0386(9) Uani 1 1 d . . .
C11 C 0.5504(6) 0.6926(2) 0.8587(2) 0.0486(10) Uani 1 1 d . . .
H11 H 0.6026 0.6393 0.8666 0.058 Uiso 1 1 calc R . .
C12 C 0.6837(7) 0.7575(2) 0.8782(3) 0.0632(12) Uani 1 1 d . . .
H12 H 0.8263 0.7487 0.8988 0.076 Uiso 1 1 calc R . .
C13 C 0.6069(8) 0.8352(3) 0.8673(3) 0.0674(13) Uani 1 1 d . . .
H13 H 0.6974 0.8797 0.8809 0.081 Uiso 1 1 calc R . .
C14 C 0.4022(8) 0.8486(2) 0.8370(3) 0.0646(13) Uani 1 1 d . . .
H14 H 0.3519 0.9022 0.8300 0.078 Uiso 1 1 calc R . .
C15 C 0.2657(7) 0.7837(2) 0.8161(2) 0.0520(10) Uani 1 1 d . . .
H15 H 0.1242 0.7934 0.7946 0.062 Uiso 1 1 calc R . .
C16 C 0.3274(7) 0.4143(2) 0.8495(3) 0.0649(12) Uani 1 1 d . . .
H16A H 0.3917 0.4538 0.8906 0.078 Uiso 1 1 calc R . .
H16B H 0.3771 0.4269 0.7937 0.078 Uiso 1 1 calc R . .
C17 C 0.3957(8) 0.3325(2) 0.8748(3) 0.0845(15) Uani 1 1 d . . .
H17A H 0.3370 0.3184 0.9278 0.127 Uiso 1 1 calc R . .
H17B H 0.5502 0.3307 0.8826 0.127 Uiso 1 1 calc R . .
H17C H 0.3454 0.2941 0.8310 0.127 Uiso 1 1 calc R . .

loop_
_atom_site_aniso_label
_atom_site_aniso_U_11
_atom_site_aniso_U_22
_atom_site_aniso_U_33
_atom_site_aniso_U_23
_atom_site_aniso_U_13
_atom_site_aniso_U_12
P1 0.0448(7) 0.0443(6) 0.0477(6) 0.0047(5) 0.0037(4) -0.0103(5)
O1 0.0574(17) 0.0446(13) 0.0397(15) 0.0020(11) 0.0038(12) -0.0157(12)
O2 0.0376(16) 0.0667(17) 0.082(2) 0.0099(15) 0.0087(13) -0.0130(14)
O3 0.0429(16) 0.0428(13) 0.0594(16) 0.0090(12) 0.0048(12) -0.0071(12)
C1 0.040(2) 0.0337(18) 0.039(2) 0.0005(15) 0.0026(16) -0.0079(16)
C2 0.037(2) 0.0305(17) 0.039(2) 0.0028(15) 0.0032(16) 0.0004(15)
C3 0.044(2) 0.0423(19) 0.041(2) -0.0049(17) 0.0030(17) -0.0091(17)
C4 0.087(3) 0.064(2) 0.040(2) 0.001(2) 0.013(2) -0.019(2)
C5 0.053(3) 0.045(2) 0.044(2) -0.0012(17) 0.0061(18) -0.0069(18)
C6 0.076(3) 0.059(2) 0.047(2) -0.006(2) 0.011(2) -0.004(2)
C7 0.092(4) 0.066(3) 0.041(2) 0.004(2) 0.003(2) -0.004(3)
C8 0.076(3) 0.070(3) 0.052(3) 0.005(2) -0.012(2) 0.008(2)
C9 0.051(3) 0.059(2) 0.043(2) 0.0064(18) -0.0037(19) 0.0029(19)
C10 0.046(2) 0.0364(18) 0.034(2) 0.0005(15) 0.0067(17) -0.0029(17)
C11 0.053(3) 0.041(2) 0.051(2) 0.0026(17) -0.002(2) -0.0071(19)
C12 0.062(3) 0.061(3) 0.065(3) -0.001(2) -0.005(2) -0.016(2)
C13 0.082(4) 0.060(3) 0.058(3) -0.004(2) -0.004(3) -0.026(2)
C14 0.101(4) 0.035(2) 0.059(3) -0.0003(19) 0.010(3) -0.010(2)
C15 0.061(3) 0.042(2) 0.053(2) 0.0007(18) 0.008(2) 0.0007(19)
C16 0.057(3) 0.057(2) 0.083(3) 0.005(2) 0.018(2) 0.007(2)
C17 0.083(4) 0.069(3) 0.100(4) 0.017(3) 0.000(3) 0.000(3)

loop_
_atom_type_symbol
_atom_type_description
_atom_type_scat_dispersion_real
_atom_type_scat_dispersion_imag
_atom_type_scat_source
C C 0.0033 0.0016 'International Tables Vol C Tables 4.2.6.8 and 6.1.1.4'
H H 0.0000 0.0000 'International Tables Vol C Tables 4.2.6.8 and 6.1.1.4'
O O 0.0106 0.0060 'International Tables Vol C Tables 4.2.6.8 and 6.1.1.4'
P P 0.1023 0.0942 'International Tables Vol C Tables 4.2.6.8 and 6.1.1.4'

loop_
_geom_angle_atom_site_label_1
_geom_angle_atom_site_label_2
_geom_angle_atom_site_label_3
_geom_angle
_geom_angle_site_symmetry_1
_geom_angle_site_symmetry_3
_geom_angle_publ_flag
O2 P1 O3 109.62(15) . . ?
O2 P1 O1 115.54(15) . . ?
O3 P1 O1 106.41(14) . . ?
O2 P1 C3 118.42(17) . . ?
O3 P1 C3 110.05(15) . . ?
O1 P1 C3 95.63(15) . . ?
C1 O1 P1 114.06(19) . . ?
C16 O3 P1 120.6(2) . . ?
O1 C1 C5 108.2(3) . . ?
O1 C1 C2 105.6(3) . . ?
C5 C1 C2 113.1(3) . . ?
O1 C1 C9 107.1(3) . . ?
C5 C1 C9 111.1(3) . . ?
C2 C1 C9 111.4(3) . . ?
C3 C2 C10 123.5(3) . . ?
C3 C2 C1 115.2(3) . . ?
C10 C2 C1 121.2(3) . . ?
C2 C3 C4 128.5(3) . . ?
C2 C3 P1 108.1(3) . . ?
C4 C3 P1 123.4(3) . . ?
C3 C4 H4A 109.5 . . ?
C3 C4 H4B 109.5 . . ?
H4A C4 H4B 109.5 . . ?
C3 C4 H4C 109.5 . . ?
H4A C4 H4C 109.5 . . ?
H4B C4 H4C 109.5 . . ?
C1 C5 C6 112.7(3) . . ?
C1 C5 H5A 109.0 . . ?
C6 C5 H5A 109.0 . . ?
C1 C5 H5B 109.0 . . ?
C6 C5 H5B 109.0 . . ?
H5A C5 H5B 107.8 . . ?
C7 C6 C5 111.7(3) . . ?
C7 C6 H6A 109.3 . . ?
C5 C6 H6A 109.3 . . ?
C7 C6 H6B 109.3 . . ?
C5 C6 H6B 109.3 . . ?
H6A C6 H6B 107.9 . . ?
C8 C7 C6 110.8(4) . . ?
C8 C7 H7A 109.5 . . ?
C6 C7 H7A 109.5 . . ?
C8 C7 H7B 109.5 . . ?
C6 C7 H7B 109.5 . . ?
H7A C7 H7B 108.1 . . ?
C7 C8 C9 111.3(3) . . ?
C7 C8 H8A 109.4 . . ?
C9 C8 H8A 109.4 . . ?
C7 C8 H8B 109.4 . . ?
C9 C8 H8B 109.4 . . ?
H8A C8 H8B 108.0 . . ?
C8 C9 C1 111.7(3) . . ?
C8 C9 H9A 109.3 . . ?
C1 C9 H9A 109.3 . . ?
C8 C9 H9B 109.3 . . ?
C1 C9 H9B 109.3 . . ?
H9A C9 H9B 107.9 . . ?
C15 C10 C11 118.8(3) . . ?
C15 C10 C2 123.0(3) . . ?
C11 C10 C2 118.2(3) . . ?
C12 C11 C10 121.0(3) . . ?
C12 C11 H11 119.5 . . ?
C10 C11 H11 119.5 . . ?
C13 C12 C11 119.5(4) . . ?
C13 C12 H12 120.3 . . ?
C11 C12 H12 120.3 . . ?
C14 C13 C12 120.7(4) . . ?
C14 C13 H13 119.6 . . ?
C12 C13 H13 119.6 . . ?
C13 C14 C15 120.7(4) . . ?
C13 C14 H14 119.7 . . ?
C15 C14 H14 119.7 . . ?
C10 C15 C14 119.4(4) . . ?
C10 C15 H15 120.3 . . ?
C14 C15 H15 120.3 . . ?
O3 C16 C17 111.0(4) . . ?
O3 C16 H16A 109.4 . . ?
C17 C16 H16A 109.4 . . ?
O3 C16 H16B 109.4 . . ?
C17 C16 H16B 109.4 . . ?
H16A C16 H16B 108.0 . . ?
C16 C17 H17A 109.5 . . ?
C16 C17 H17B 109.5 . . ?
H17A C17 H17B 109.5 . . ?
C16 C17 H17C 109.5 . . ?
H17A C17 H17C 109.5 . . ?
H17B C17 H17C 109.5 . . ?

loop_
_geom_bond_atom_site_label_1
_geom_bond_atom_site_label_2
_geom_bond_distance
_geom_bond_site_symmetry_2
_geom_bond_publ_flag
P1 O2 1.437(3) . ?
P1 O3 1.546(2) . ?
P1 O1 1.567(2) . ?
P1 C3 1.759(3) . ?
O1 C1 1.442(4) . ?
O3 C16 1.431(4) . ?
C1 C5 1.491(5) . ?
C1 C2 1.503(4) . ?
C1 C9 1.512(4) . ?
C2 C3 1.321(4) . ?
C2 C10 1.466(4) . ?
C3 C4 1.476(5) . ?
C4 H4A 0.9600 . ?
C4 H4B 0.9600 . ?
C4 H4C 0.9600 . ?
C5 C6 1.508(5) . ?
C5 H5A 0.9700 . ?
C5 H5B 0.9700 . ?
C6 C7 1.503(5) . ?
C6 H6A 0.9700 . ?
C6 H6B 0.9700 . ?
C7 C8 1.481(6) . ?
C7 H7A 0.9700 . ?
C7 H7B 0.9700 . ?
C8 C9 1.497(5) . ?
C8 H8A 0.9700 . ?
C8 H8B 0.9700 . ?
C9 H9A 0.9700 . ?
C9 H9B 0.9700 . ?
C10 C15 1.372(4) . ?
C10 C11 1.373(5) . ?
C11 C12 1.361(5) . ?
C11 H11 0.9300 . ?
C12 C13 1.355(5) . ?
C12 H12 0.9300 . ?
C13 C14 1.340(6) . ?
C13 H13 0.9300 . ?
C14 C15 1.376(5) . ?
C14 H14 0.9300 . ?
C15 H15 0.9300 . ?
C16 C17 1.440(5) . ?
C16 H16A 0.9700 . ?
C16 H16B 0.9700 . ?
C17 H17A 0.9600 . ?
C17 H17B 0.9600 . ?
C17 H17C 0.9600 . ?

loop_
_geom_torsion_atom_site_label_1
_geom_torsion_atom_site_label_2
_geom_torsion_atom_site_label_3
_geom_torsion_atom_site_label_4
_geom_torsion
_geom_torsion_site_symmetry_1
_geom_torsion_site_symmetry_2
_geom_torsion_site_symmetry_3
_geom_torsion_site_symmetry_4
_geom_torsion_publ_flag
O2 P1 O1 C1 113.9(2) . . . . ?
O3 P1 O1 C1 -124.1(2) . . . . ?
C3 P1 O1 C1 -11.3(2) . . . . ?
O2 P1 O3 C16 -175.3(3) . . . . ?
O1 P1 O3 C16 59.1(3) . . . . ?
C3 P1 O3 C16 -43.4(3) . . . . ?
P1 O1 C1 C5 134.3(2) . . . . ?
P1 O1 C1 C2 12.9(3) . . . . ?
P1 O1 C1 C9 -105.9(3) . . . . ?
O1 C1 C2 C3 -8.5(4) . . . . ?
C5 C1 C2 C3 -126.6(3) . . . . ?
C9 C1 C2 C3 107.4(4) . . . . ?
O1 C1 C2 C10 169.6(3) . . . . ?
C5 C1 C2 C10 51.5(4) . . . . ?
C9 C1 C2 C10 -74.5(4) . . . . ?
C10 C2 C3 C4 5.5(6) . . . . ?
C1 C2 C3 C4 -176.5(4) . . . . ?
C10 C2 C3 P1 -176.8(3) . . . . ?
C1 C2 C3 P1 1.2(4) . . . . ?
O2 P1 C3 C2 -117.3(3) . . . . ?
O3 P1 C3 C2 115.5(3) . . . . ?
O1 P1 C3 C2 5.8(3) . . . . ?
O2 P1 C3 C4 60.5(4) . . . . ?
O3 P1 C3 C4 -66.7(4) . . . . ?
O1 P1 C3 C4 -176.4(3) . . . . ?
O1 C1 C5 C6 65.7(3) . . . . ?
C2 C1 C5 C6 -177.8(3) . . . . ?
C9 C1 C5 C6 -51.6(4) . . . . ?
C1 C5 C6 C7 52.7(4) . . . . ?
C5 C6 C7 C8 -54.9(5) . . . . ?
C6 C7 C8 C9 57.1(4) . . . . ?
C7 C8 C9 C1 -56.8(4) . . . . ?
O1 C1 C9 C8 -64.4(4) . . . . ?
C5 C1 C9 C8 53.5(4) . . . . ?
C2 C1 C9 C8 -179.4(3) . . . . ?
C3 C2 C10 C15 -104.3(4) . . . . ?
C1 C2 C10 C15 77.8(5) . . . . ?
C3 C2 C10 C11 74.9(5) . . . . ?
C1 C2 C10 C11 -103.1(4) . . . . ?
C15 C10 C11 C12 0.0(6) . . . . ?
C2 C10 C11 C12 -179.3(4) . . . . ?
C10 C11 C12 C13 0.6(6) . . . . ?
C11 C12 C13 C14 -0.5(7) . . . . ?
C12 C13 C14 C15 -0.2(7) . . . . ?
C11 C10 C15 C14 -0.6(6) . . . . ?
C2 C10 C15 C14 178.6(3) . . . . ?
C13 C14 C15 C10 0.7(7) . . . . ?
P1 O3 C16 C17 -179.1(3) . . . . ?
